data_1530551
loop_
_publ_author_name
'Passmore, J.'
'Richardson, E.K.'
'Whidden, T.K.'
'White, P.S.'

_publ_section_title
;
 The X-Ray crystal structures of Se Br3 Sb F6 and Te Br3 As F6
;
_journal_name_full 'Canadian Journal of Chemistry'
_journal_page_first 851
_journal_page_last 857
_journal_volume 58
_journal_year 1980
_chemical_formula_sum 'Br3 F6 Sb Se'
_chemical_name_systematic 'Se Br3 Sb F6'
_space_group_IT_number 19
_symmetry_space_group_name_Hall 'P 2ac 2ab'
_symmetry_space_group_name_H-M 'P 21 21 21'
_cell_angle_alpha 90
_cell_angle_beta 90
_cell_angle_gamma 90
_cell_formula_units_Z 4
_cell_length_a 9.454
_cell_length_b 12.623
_cell_length_c 8.272
_cell_volume 987.163
_citation_journal_id_ASTM CJCHAG
_cod_data_source_file Passmore_CJCHAG_1980_505.cif
_cod_data_source_block Br3F6Sb1Se1
_cod_original_cell_volume 987.1627
_cod_original_formula_sum 'Br3 F6 Sb1 Se1'
_cod_database_code 1530551

loop_
_symmetry_equiv_pos_as_xyz
x,y,z
-x+1/2,-y,z+1/2
x+1/2,-y+1/2,-z
-x,y+1/2,-z+1/2

loop_
_atom_site_label
_atom_site_type_symbol
_atom_site_fract_x
_atom_site_fract_y
_atom_site_fract_z
_atom_site_occupancy
_atom_site_U_iso_or_equiv
Se1 Se+4 -0.4656 0.4698 0.133 1 0.0
F4 F-1 0.118 0.739 0.148 1 0.0
Sb1 Sb+5 0.037 0.815 0.3116 1 0.0
F2 F-1 0.216 0.857 0.386 1 0.0
Br2 Br-1 -0.3167 0.6001 0.2091 1 0.0
F6 F-1 -0.14 0.781 0.245 1 0.0
F3 F-1 -0.046 0.899 0.473 1 0.0
F1 F-1 0.047 0.935 0.177 1 0.0
Br1 Br-1 -0.488 0.37 0.3613 1 0.0
F5 F-1 0.056 0.693 0.444 1 0.0
Br3 Br-1 -0.6755 0.5572 0.1432 1 0.0
